data_7044167
loop_
_publ_author_name
'Lin, Hua'
'Shen, Jinni'
'Zhu, Wei-Wei'
'Liu, Yi'
'Wu, Xin-Tao'
'Zhu, Qi-Long'
'Wu, Li-Ming'

_publ_section_title
;
 Two new phases in the ternary RE--Ga--S systems with unique interlinkage
 of GaS4 building units: synthesis, structure, and properties
;
_journal_name_full 'Dalton Trans.'
_journal_paper_doi 10.1039/C7DT02545A
_journal_year 2017
_chemical_formula_sum 'Ga Lu5 S9'
_chemical_formula_weight 1233.11
_chemical_name_systematic
; 
 ? 
;
_space_group_IT_number 2
_symmetry_cell_setting triclinic
_symmetry_space_group_name_Hall '-P 1'
_symmetry_space_group_name_H-M 'P -1'
_atom_sites_solution_primary direct
_atom_sites_solution_secondary difmap
_audit_creation_method SHELXL-97
_audit_update_record
;
2017-03-29 deposited with the CCDC.
2017-09-11 downloaded from the CCDC.
;
_cell_angle_alpha 106.296(4)
_cell_angle_beta 100.178(5)
_cell_angle_gamma 101.946(3)
_cell_formula_units_Z 2
_cell_length_a 7.735(3)
_cell_length_b 10.033(4)
_cell_length_c 10.120(4)
_cell_measurement_reflns_used 2006
_cell_measurement_temperature 293(2)
_cell_measurement_theta_max 27.4817
_cell_measurement_theta_min 2.5267
_cell_volume 714.1(5)
_computing_structure_refinement 'SHELXL-97 (Sheldrick, 1997)'
_computing_structure_solution 'SHELXS-97 (Sheldrick, 1990)'
_diffrn_ambient_temperature 293(2)
_diffrn_measured_fraction_theta_full 0.990
_diffrn_measured_fraction_theta_max 0.990
_diffrn_radiation_monochromator graphite
_diffrn_radiation_source 'fine-focus sealed tube'
_diffrn_radiation_type MoK\a
_diffrn_radiation_wavelength 0.71073
_diffrn_reflns_av_R_equivalents 0.0285
_diffrn_reflns_av_sigmaI/netI 0.0355
_diffrn_reflns_limit_h_max 9
_diffrn_reflns_limit_h_min -10
_diffrn_reflns_limit_k_max 13
_diffrn_reflns_limit_k_min -13
_diffrn_reflns_limit_l_max 12
_diffrn_reflns_limit_l_min -12
_diffrn_reflns_number 7487
_diffrn_reflns_theta_full 27.50
_diffrn_reflns_theta_max 27.50
_diffrn_reflns_theta_min 2.53
_exptl_absorpt_coefficient_mu 37.356
_exptl_absorpt_correction_T_max 1.0000
_exptl_absorpt_correction_T_min 0.7248
_exptl_absorpt_correction_type multi-scan
_exptl_crystal_colour red
_exptl_crystal_density_diffrn 5.735
_exptl_crystal_density_method 'not measured'
_exptl_crystal_description block
_exptl_crystal_F_000 1060
_exptl_crystal_size_max 0.10
_exptl_crystal_size_mid 0.08
_exptl_crystal_size_min 0.06
_refine_diff_density_max 1.830
_refine_diff_density_min -2.082
_refine_diff_density_rms 0.336
_refine_ls_extinction_coef 0.00232(7)
_refine_ls_extinction_expression Fc^*^=kFc[1+0.001xFc^2^\l^3^/sin(2\q)]^-1/4^
_refine_ls_extinction_method SHELXL
_refine_ls_goodness_of_fit_ref 1.057
_refine_ls_matrix_type full
_refine_ls_number_parameters 137
_refine_ls_number_reflns 3229
_refine_ls_number_restraints 0
_refine_ls_restrained_S_all 1.057
_refine_ls_R_factor_all 0.0299
_refine_ls_R_factor_gt 0.0241
_refine_ls_shift/su_max 0.001
_refine_ls_shift/su_mean 0.000
_refine_ls_structure_factor_coef Fsqd
_refine_ls_weighting_details 'calc w=1/[\s^2^(Fo^2^)+(0.0249P)^2^+1.0422P] where P=(Fo^2^+2Fc^2^)/3'
_refine_ls_weighting_scheme calc
_refine_ls_wR_factor_gt 0.0553
_refine_ls_wR_factor_ref 0.0582
_reflns_number_gt 2879
_reflns_number_total 3229
_reflns_threshold_expression >2sigma(I)
_cod_data_source_file c7dt02545a1.cif
_cod_data_source_block a_CCDC1
_cod_depositor_comments
;
The following automatic conversions were performed:

'_exptl_absorpt_correction_type' value 'Multi-scan' changed to
'multi-scan' according to
/home/data/users/saulius/crontab/automatic-downloads/rss-feeds/RSC/lib/dictionaries/cif_core.dic
dictionary named 'cif_core.dic' version 2.4.2 from 2011-04-26.

Automatic conversion script
Id: cif_fix_values 4973 2017-02-22 13:04:09Z antanas 
;
_cod_original_sg_symbol_H-M P-1
_cod_database_code 7044167

loop_
_symmetry_equiv_pos_as_xyz
'x, y, z'
'-x, -y, -z'

loop_
_atom_site_label
_atom_site_type_symbol
_atom_site_fract_x
_atom_site_fract_y
_atom_site_fract_z
_atom_site_U_iso_or_equiv
_atom_site_adp_type
_atom_site_occupancy
_atom_site_symmetry_multiplicity
_atom_site_calc_flag
Lu1 Lu 0.13901(4) 0.34263(3) 0.73338(3) 0.00689(8) Uani 1 1 d
Lu2 Lu 0.18990(4) 0.67889(3) 0.62276(3) 0.00542(8) Uani 1 1 d
Lu3 Lu 0.25093(4) 0.00984(3) 0.48854(3) 0.00513(8) Uani 1 1 d
Lu4 Lu 0.36329(4) 0.64655(3) 0.27758(3) 0.00535(8) Uani 1 1 d
Lu5 Lu 0.46198(4) 0.30928(3) 0.04389(3) 0.00612(8) Uani 1 1 d
Ga Ga 0.12375(10) 0.90265(8) 0.02461(8) 0.00724(17) Uani 1 1 d
S1 S 0.0209(2) 0.16686(18) 0.4603(2) 0.0058(3) Uani 1 1 d
S2 S 0.0821(2) 0.50695(19) 0.34464(19) 0.0060(4) Uani 1 1 d
S3 S 0.1505(2) 0.82252(18) 0.21931(19) 0.0062(4) Uani 1 1 d
S4 S 0.1728(2) 0.14984(19) 0.1039(2) 0.0081(4) Uani 1 1 d
S5 S 0.2670(2) 0.49685(17) 0.00526(18) 0.0063(4) Uani 1 1 d
S6 S 0.3587(2) 0.17678(18) 0.76438(19) 0.0055(3) Uani 1 1 d
S7 S 0.5476(2) 0.16745(18) 0.45566(19) 0.0049(3) Uani 1 1 d
S8 S 0.5869(2) 0.48225(18) 0.31633(19) 0.0058(3) Uani 1 1 d
S9 S 0.6846(2) 0.15914(19) 0.10887(19) 0.0085(4) Uani 1 1 d

loop_
_atom_site_aniso_label
_atom_site_aniso_U_11
_atom_site_aniso_U_22
_atom_site_aniso_U_33
_atom_site_aniso_U_23
_atom_site_aniso_U_13
_atom_site_aniso_U_12
Lu1 0.00320(15) 0.01020(15) 0.00581(17) 0.00159(12) -0.00124(12) 0.00220(12)
Lu2 0.00273(15) 0.00915(15) 0.00424(16) 0.00305(12) -0.00092(12) 0.00166(11)
Lu3 0.00115(15) 0.00747(14) 0.00567(17) 0.00063(12) -0.00019(12) 0.00183(11)
Lu4 0.00226(15) 0.00878(14) 0.00428(16) 0.00070(12) 0.00072(12) 0.00206(11)
Lu5 0.00385(15) 0.00995(14) 0.00358(16) 0.00151(12) -0.00124(12) 0.00266(11)
Ga 0.0054(4) 0.0112(4) 0.0066(4) 0.0038(3) 0.0010(3) 0.0044(3)
S1 0.0034(8) 0.0088(8) 0.0061(9) 0.0025(7) 0.0005(7) 0.0040(7)
S2 0.0033(8) 0.0090(8) 0.0064(9) 0.0036(7) 0.0008(7) 0.0020(6)
S3 0.0053(8) 0.0104(8) 0.0040(9) 0.0032(7) 0.0011(7) 0.0035(7)
S4 0.0043(8) 0.0093(8) 0.0096(10) 0.0030(7) 0.0000(7) 0.0011(6)
S5 0.0044(8) 0.0095(8) 0.0041(9) 0.0009(7) 0.0002(7) 0.0025(7)
S6 0.0035(8) 0.0083(8) 0.0042(9) 0.0015(7) 0.0001(7) 0.0018(6)
S7 0.0016(8) 0.0082(8) 0.0054(9) 0.0025(7) 0.0015(7) 0.0014(6)
S8 0.0030(8) 0.0100(8) 0.0043(9) 0.0021(7) -0.0009(7) 0.0036(6)
S9 0.0069(9) 0.0143(9) 0.0050(9) 0.0014(7) 0.0007(7) 0.0072(7)

loop_
_atom_type_symbol
_atom_type_description
_atom_type_scat_dispersion_real
_atom_type_scat_dispersion_imag
_atom_type_scat_source
Ga Ga 0.2307 1.6083 'International Tables Vol C Tables 4.2.6.8 and 6.1.1.4'
Lu Lu -0.4720 5.8584 'International Tables Vol C Tables 4.2.6.8 and 6.1.1.4'
S S 0.1246 0.1234 'International Tables Vol C Tables 4.2.6.8 and 6.1.1.4'

loop_
_geom_angle_atom_site_label_1
_geom_angle_atom_site_label_2
_geom_angle_atom_site_label_3
_geom_angle
_geom_angle_site_symmetry_1
_geom_angle_site_symmetry_3
S5 Lu1 S6 89.71(6) 1_556 .
S5 Lu1 S2 99.38(6) 1_556 2_566
S6 Lu1 S2 170.19(6) . 2_566
S5 Lu1 S8 87.46(6) 1_556 2_666
S6 Lu1 S8 87.76(6) . 2_666
S2 Lu1 S8 88.96(6) 2_566 2_666
S5 Lu1 S3 92.66(6) 1_556 2_566
S6 Lu1 S3 95.91(6) . 2_566
S2 Lu1 S3 87.40(6) 2_566 2_566
S8 Lu1 S3 176.33(5) 2_666 2_566
S5 Lu1 S1 174.97(5) 1_556 .
S6 Lu1 S1 85.46(6) . .
S2 Lu1 S1 85.53(6) 2_566 .
S8 Lu1 S1 93.75(6) 2_666 .
S3 Lu1 S1 86.45(6) 2_566 .
S5 Lu1 Lu5 45.61(4) 1_556 1_556
S6 Lu1 Lu5 44.44(4) . 1_556
S2 Lu1 Lu5 144.93(4) 2_566 1_556
S8 Lu1 Lu5 91.05(5) 2_666 1_556
S3 Lu1 Lu5 91.65(5) 2_566 1_556
S1 Lu1 Lu5 129.43(4) . 1_556
S5 Lu1 Lu2 92.29(5) 1_556 .
S6 Lu1 Lu2 132.71(4) . .
S2 Lu1 Lu2 43.87(4) 2_566 .
S8 Lu1 Lu2 45.21(4) 2_666 .
S3 Lu1 Lu2 131.12(4) 2_566 .
S1 Lu1 Lu2 92.01(5) . .
Lu5 Lu1 Lu2 124.495(15) 1_556 .
S5 Lu1 Lu4 87.00(4) 1_556 2_666
S6 Lu1 Lu4 43.77(4) . 2_666
S2 Lu1 Lu4 132.47(4) 2_566 2_666
S8 Lu1 Lu4 44.01(4) 2_666 2_666
S3 Lu1 Lu4 139.66(4) 2_566 2_666
S1 Lu1 Lu4 90.47(4) . 2_666
Lu5 Lu1 Lu4 60.25(2) 1_556 2_666
Lu2 Lu1 Lu4 89.152(10) . 2_666
S5 Lu1 Lu4 94.97(4) 1_556 2_566
S6 Lu1 Lu4 140.89(4) . 2_566
S2 Lu1 Lu4 42.46(4) 2_566 2_566
S8 Lu1 Lu4 131.17(4) 2_666 2_566
S3 Lu1 Lu4 45.16(4) 2_566 2_566
S1 Lu1 Lu4 87.92(4) . 2_566
Lu5 Lu1 Lu4 124.28(2) 1_556 2_566
Lu2 Lu1 Lu4 85.965(11) . 2_566
Lu4 Lu1 Lu4 174.801(12) 2_666 2_566
S5 Lu1 Lu3 133.04(4) 1_556 .
S6 Lu1 Lu3 43.34(4) . .
S2 Lu1 Lu3 127.40(5) 2_566 .
S8 Lu1 Lu3 89.34(5) 2_666 .
S3 Lu1 Lu3 93.25(5) 2_566 .
S1 Lu1 Lu3 42.18(4) . .
Lu5 Lu1 Lu3 87.67(3) 1_556 .
Lu2 Lu1 Lu3 117.28(3) . .
Lu4 Lu1 Lu3 59.926(11) 2_666 .
Lu4 Lu1 Lu3 121.066(12) 2_566 .
S5 Lu1 Lu3 135.52(4) 1_556 2_556
S6 Lu1 Lu3 88.00(5) . 2_556
S2 Lu1 Lu3 88.07(5) 2_566 2_556
S8 Lu1 Lu3 136.76(5) 2_666 2_556
S3 Lu1 Lu3 43.59(4) 2_566 2_556
S1 Lu1 Lu3 43.02(4) . 2_556
Lu5 Lu1 Lu3 114.70(3) 1_556 2_556
Lu2 Lu1 Lu3 120.73(3) . 2_556
Lu4 Lu1 Lu3 119.49(2) 2_666 2_556
Lu4 Lu1 Lu3 62.01(2) 2_566 2_556
Lu3 Lu1 Lu3 59.62(3) . 2_556
S9 Lu2 S2 97.21(6) 2_666 2_566
S9 Lu2 S1 98.11(6) 2_666 2_566
S2 Lu2 S1 94.00(6) 2_566 2_566
S9 Lu2 S7 92.65(6) 2_666 2_666
S2 Lu2 S7 169.89(6) 2_566 2_666
S1 Lu2 S7 86.80(6) 2_566 2_666
S9 Lu2 S8 86.09(6) 2_666 2_666
S2 Lu2 S8 88.80(6) 2_566 2_666
S1 Lu2 S8 174.60(5) 2_566 2_666
S7 Lu2 S8 89.63(6) 2_666 2_666
S9 Lu2 S2 176.11(5) 2_666 .
S2 Lu2 S2 84.75(6) 2_566 .
S1 Lu2 S2 85.07(6) 2_566 .
S7 Lu2 S2 85.28(6) 2_666 .
S8 Lu2 S2 90.60(6) 2_666 .
S9 Lu2 Lu1 89.75(5) 2_666 .
S2 Lu2 Lu1 44.29(4) 2_566 .
S1 Lu2 Lu1 138.28(4) 2_566 .
S7 Lu2 Lu1 133.93(4) 2_666 .
S8 Lu2 Lu1 44.63(4) 2_666 .
S2 Lu2 Lu1 89.33(5) . .
S9 Lu2 Lu5 42.32(4) 2_666 2_666
S2 Lu2 Lu5 94.65(5) 2_566 2_666
S1 Lu2 Lu5 140.28(4) 2_566 2_666
S7 Lu2 Lu5 91.12(5) 2_666 2_666
S8 Lu2 Lu5 43.77(4) 2_666 2_666
S2 Lu2 Lu5 134.31(4) . 2_666
Lu1 Lu2 Lu5 61.477(14) . 2_666
S9 Lu2 Lu3 93.17(5) 2_666 1_565
S2 Lu2 Lu3 137.18(4) 2_566 1_565
S1 Lu2 Lu3 43.31(4) 2_566 1_565
S7 Lu2 Lu3 43.83(4) 2_666 1_565
S8 Lu2 Lu3 133.42(4) 2_666 1_565
S2 Lu2 Lu3 87.61(5) . 1_565
Lu1 Lu2 Lu3 176.379(10) . 1_565
Lu5 Lu2 Lu3 119.749(16) 2_666 1_565
S9 Lu2 Lu4 135.29(5) 2_666 .
S2 Lu2 Lu4 126.63(4) 2_566 .
S1 Lu2 Lu4 88.11(5) 2_566 .
S7 Lu2 Lu4 43.28(4) 2_666 .
S8 Lu2 Lu4 86.52(4) 2_666 .
S2 Lu2 Lu4 42.25(4) . .
Lu1 Lu2 Lu4 114.355(17) . .
Lu5 Lu2 Lu4 116.50(3) 2_666 .
Lu3 Lu2 Lu4 62.028(17) 1_565 .
S7 Lu3 S1 101.43(6) . .
S7 Lu3 S1 172.28(5) . 2_556
S1 Lu3 S1 85.79(6) . 2_556
S7 Lu3 S6 86.78(6) . .
S1 Lu3 S6 85.78(6) . .
S1 Lu3 S6 91.09(6) 2_556 .
S7 Lu3 S7 87.13(6) . 2_656
S1 Lu3 S7 170.42(5) . 2_656
S1 Lu3 S7 85.47(6) 2_556 2_656
S6 Lu3 S7 90.48(6) . 2_656
S7 Lu3 S3 94.90(6) . 1_545
S1 Lu3 S3 98.70(6) . 1_545
S1 Lu3 S3 86.61(6) 2_556 1_545
S6 Lu3 S3 174.78(5) . 1_545
S7 Lu3 S3 84.68(6) 2_656 1_545
S7 Lu3 Lu3 44.28(4) . 2_656
S1 Lu3 Lu3 145.52(4) . 2_656
S1 Lu3 Lu3 128.28(4) 2_556 2_656
S6 Lu3 Lu3 88.14(4) . 2_656
S7 Lu3 Lu3 42.85(4) 2_656 2_656
S3 Lu3 Lu3 89.62(4) 1_545 2_656
S7 Lu3 Lu4 43.75(4) . 2_666
S1 Lu3 Lu4 90.74(5) . 2_666
S1 Lu3 Lu4 134.43(5) 2_556 2_666
S6 Lu3 Lu4 43.36(4) . 2_666
S7 Lu3 Lu4 92.58(5) 2_656 2_666
S3 Lu3 Lu4 138.63(4) 1_545 2_666
Lu3 Lu3 Lu4 62.59(2) 2_656 2_666
S7 Lu3 Lu3 144.67(4) . 2_556
S1 Lu3 Lu3 43.32(4) . 2_556
S1 Lu3 Lu3 42.47(4) 2_556 2_556
S6 Lu3 Lu3 87.90(4) . 2_556
S7 Lu3 Lu3 127.83(4) 2_656 2_556
S3 Lu3 Lu3 93.54(4) 1_545 2_556
Lu3 Lu3 Lu3 169.827(18) 2_656 2_556
Lu4 Lu3 Lu3 119.36(2) 2_666 2_556
S7 Lu3 Lu2 129.59(4) . 1_545
S1 Lu3 Lu2 127.83(4) . 1_545
S1 Lu3 Lu2 42.80(4) 2_556 1_545
S6 Lu3 Lu2 86.90(5) . 1_545
S7 Lu3 Lu2 42.99(4) 2_656 1_545
S3 Lu3 Lu2 88.23(5) 1_545 1_545
Lu3 Lu3 Lu2 85.563(13) 2_656 1_545
Lu4 Lu3 Lu2 117.05(3) 2_666 1_545
Lu3 Lu3 Lu2 84.871(11) 2_556 1_545
S7 Lu3 Lu1 93.76(5) . .
S1 Lu3 Lu1 43.39(4) . .
S1 Lu3 Lu1 89.64(5) 2_556 .
S6 Lu3 Lu1 42.45(4) . .
S7 Lu3 Lu1 132.62(5) 2_656 .
S3 Lu3 Lu1 142.09(4) 1_545 .
Lu3 Lu3 Lu1 121.199(14) 2_656 .
Lu4 Lu3 Lu1 59.18(3) 2_666 .
Lu3 Lu3 Lu1 60.242(12) 2_556 .
Lu2 Lu3 Lu1 113.66(3) 1_545 .
S7 Lu3 Lu1 138.18(4) . 2_556
S1 Lu3 Lu1 90.17(5) . 2_556
S1 Lu3 Lu1 43.39(4) 2_556 2_556
S6 Lu3 Lu1 134.47(4) . 2_556
S7 Lu3 Lu1 86.16(5) 2_656 2_556
S3 Lu3 Lu1 43.38(4) 1_545 2_556
Lu3 Lu3 Lu1 117.43(3) 2_656 2_556
Lu4 Lu3 Lu1 177.537(10) 2_666 2_556
Lu3 Lu3 Lu1 60.14(2) 2_556 2_556
Lu2 Lu3 Lu1 60.67(3) 1_545 2_556
Lu1 Lu3 Lu1 120.38(3) . 2_556
S5 Lu4 S2 96.69(6) . .
S5 Lu4 S6 89.74(6) . 2_666
S2 Lu4 S6 171.47(6) . 2_666
S5 Lu4 S8 88.57(6) . .
S2 Lu4 S8 98.29(6) . .
S6 Lu4 S8 87.43(6) 2_666 .
S5 Lu4 S7 171.54(5) . 2_666
S2 Lu4 S7 86.61(6) . 2_666
S6 Lu4 S7 86.27(6) 2_666 2_666
S8 Lu4 S7 98.69(6) . 2_666
S5 Lu4 S3 88.44(6) . .
S2 Lu4 S3 86.62(6) . .
S6 Lu4 S3 87.96(6) 2_666 .
S8 Lu4 S3 174.52(5) . .
S7 Lu4 S3 83.96(6) 2_666 .
S5 Lu4 Lu5 46.12(4) . 2_665
S2 Lu4 Lu5 141.84(4) . 2_665
S6 Lu4 Lu5 43.78(4) 2_666 2_665
S8 Lu4 Lu5 90.10(4) . 2_665
S7 Lu4 Lu5 128.98(4) 2_666 2_665
S3 Lu4 Lu5 84.51(4) . 2_665
S5 Lu4 Lu1 87.81(4) . 2_666
S2 Lu4 Lu1 142.06(4) . 2_666
S6 Lu4 Lu1 43.45(4) 2_666 2_666
S8 Lu4 Lu1 44.00(4) . 2_666
S7 Lu4 Lu1 94.39(4) 2_666 2_666
S3 Lu4 Lu1 131.25(4) . 2_666
Lu5 Lu4 Lu1 59.131(12) 2_665 2_666
S5 Lu4 Lu5 44.67(4) . .
S2 Lu4 Lu5 96.30(5) . .
S6 Lu4 Lu5 92.22(5) 2_666 .
S8 Lu4 Lu5 44.22(4) . .
S7 Lu4 Lu5 142.88(4) 2_666 .
S3 Lu4 Lu5 133.09(4) . .
Lu5 Lu4 Lu5 64.73(2) 2_665 .
Lu1 Lu4 Lu5 61.392(11) 2_666 .
S5 Lu4 Lu3 133.67(4) . 2_666
S2 Lu4 Lu3 129.24(5) . 2_666
S6 Lu4 Lu3 43.95(4) 2_666 2_666
S8 Lu4 Lu3 90.13(5) . 2_666
S7 Lu4 Lu3 42.65(4) 2_666 2_666
S3 Lu4 Lu3 88.61(5) . 2_666
Lu5 Lu4 Lu3 87.59(3) 2_665 2_666
Lu1 Lu4 Lu3 60.89(2) 2_666 2_666
Lu5 Lu4 Lu3 122.25(3) . 2_666
S5 Lu4 Lu1 90.14(4) . 2_566
S2 Lu4 Lu1 42.98(4) . 2_566
S6 Lu4 Lu1 131.80(4) 2_666 2_566
S8 Lu4 Lu1 140.75(4) . 2_566
S7 Lu4 Lu1 86.97(4) 2_666 2_566
S3 Lu4 Lu1 43.86(4) . 2_566
Lu5 Lu4 Lu1 116.273(15) 2_665 2_566
Lu1 Lu4 Lu1 174.801(12) 2_666 2_566
Lu5 Lu4 Lu1 119.798(11) . 2_566
Lu3 Lu4 Lu1 117.86(2) 2_666 2_566
S5 Lu4 Lu2 140.73(4) . .
S2 Lu4 Lu2 44.10(4) . .
S6 Lu4 Lu2 129.03(4) 2_666 .
S8 Lu4 Lu2 97.98(4) . .
S7 Lu4 Lu2 42.76(4) 2_666 .
S3 Lu4 Lu2 87.23(4) . .
Lu5 Lu4 Lu2 169.180(12) 2_665 .
Lu1 Lu4 Lu2 123.167(14) 2_666 .
Lu5 Lu4 Lu2 126.065(19) . .
Lu3 Lu4 Lu2 85.22(2) 2_666 .
Lu1 Lu4 Lu2 60.815(14) 2_566 .
S9 Lu5 S6 98.28(6) . 1_554
S9 Lu5 S8 86.43(6) . .
S6 Lu5 S8 170.65(5) 1_554 .
S9 Lu5 S5 171.93(5) . .
S6 Lu5 S5 88.06(6) 1_554 .
S8 Lu5 S5 86.61(6) . .
S9 Lu5 S4 94.34(6) . .
S6 Lu5 S4 96.01(6) 1_554 .
S8 Lu5 S4 91.66(6) . .
S5 Lu5 S4 89.93(6) . .
S9 Lu5 S5 92.75(6) . 2_665
S6 Lu5 S5 87.02(6) 1_554 2_665
S8 Lu5 S5 84.68(6) . 2_665
S5 Lu5 S5 82.55(6) . 2_665
S4 Lu5 S5 171.80(5) . 2_665
S9 Lu5 Lu1 142.60(4) . 1_554
S6 Lu5 Lu1 44.34(4) 1_554 1_554
S8 Lu5 Lu1 130.65(4) . 1_554
S5 Lu5 Lu1 44.06(4) . 1_554
S4 Lu5 Lu1 89.83(5) . 1_554
S5 Lu5 Lu1 87.03(5) 2_665 1_554
S9 Lu5 Lu4 94.79(4) . 2_665
S6 Lu5 Lu4 43.99(4) 1_554 2_665
S8 Lu5 Lu4 127.86(5) . 2_665
S5 Lu5 Lu4 86.29(4) . 2_665
S4 Lu5 Lu4 139.88(4) . 2_665
S5 Lu5 Lu4 43.18(4) 2_665 2_665
Lu1 Lu5 Lu4 60.62(3) 1_554 2_665
S9 Lu5 Lu4 130.39(4) . .
S6 Lu5 Lu4 130.96(4) 1_554 .
S8 Lu5 Lu4 43.99(4) . .
S5 Lu5 Lu4 42.92(4) . .
S4 Lu5 Lu4 87.02(5) . .
S5 Lu5 Lu4 85.25(5) 2_665 .
Lu1 Lu5 Lu4 86.89(3) 1_554 .
Lu4 Lu5 Lu4 115.27(2) 2_665 .
S9 Lu5 Lu2 42.33(4) . 2_666
S6 Lu5 Lu2 140.11(4) 1_554 2_666
S8 Lu5 Lu2 44.10(4) . 2_666
S5 Lu5 Lu2 130.61(4) . 2_666
S4 Lu5 Lu2 93.67(5) . 2_666
S5 Lu5 Lu2 88.80(5) 2_665 2_666
Lu1 Lu5 Lu2 173.707(11) 1_554 2_666
Lu4 Lu5 Lu2 118.60(3) 2_665 2_666
Lu4 Lu5 Lu2 88.07(3) . 2_666
S9 Lu5 Lu1 87.13(5) . 2_666
S6 Lu5 Lu1 129.06(4) 1_554 2_666
S8 Lu5 Lu1 42.75(4) . 2_666
S5 Lu5 Lu1 84.99(5) . 2_666
S4 Lu5 Lu1 134.28(5) . 2_666
S5 Lu5 Lu1 42.04(4) 2_665 2_666
Lu1 Lu5 Lu1 115.64(3) 1_554 2_666
Lu4 Lu5 Lu1 85.17(3) 2_665 2_666
Lu4 Lu5 Lu1 59.28(3) . 2_666
Lu2 Lu5 Lu1 58.35(2) 2_666 2_666
S9 Ga S4 113.82(8) 2_665 2_565
S9 Ga S4 110.51(7) 2_665 1_565
S4 Ga S4 96.11(7) 2_565 1_565
S9 Ga S3 112.76(7) 2_665 .
S4 Ga S3 113.50(7) 2_565 .
S4 Ga S3 108.84(7) 1_565 .
Lu3 S1 Lu2 167.10(8) . 2_566
Lu3 S1 Lu3 94.21(6) . 2_556
Lu2 S1 Lu3 93.88(6) 2_566 2_556
Lu3 S1 Lu1 94.43(6) . .
Lu2 S1 Lu1 95.07(6) 2_566 .
Lu3 S1 Lu1 93.60(6) 2_556 .
Lu4 S2 Lu2 168.62(8) . 2_566
Lu4 S2 Lu1 94.56(6) . 2_566
Lu2 S2 Lu1 91.85(6) 2_566 2_566
Lu4 S2 Lu2 93.65(6) . .
Lu2 S2 Lu2 95.25(6) 2_566 .
Lu1 S2 Lu2 94.25(6) 2_566 .
Ga S3 Lu1 121.79(7) . 2_566
Ga S3 Lu3 121.38(8) . 1_565
Lu1 S3 Lu3 93.03(6) 2_566 1_565
Ga S3 Lu4 126.22(8) . .
Lu1 S3 Lu4 90.97(6) 2_566 .
Lu3 S3 Lu4 94.78(6) 1_565 .
Ga S4 Ga 83.89(7) 2_565 1_545
Ga S4 Lu5 122.92(8) 2_565 .
Ga S4 Lu5 116.75(7) 1_545 .
Lu4 S5 Lu1 174.75(8) . 1_554
Lu4 S5 Lu5 92.42(6) . .
Lu1 S5 Lu5 90.33(5) 1_554 .
Lu4 S5 Lu5 90.71(5) . 2_665
Lu1 S5 Lu5 93.37(6) 1_554 2_665
Lu5 S5 Lu5 97.45(6) . 2_665
Lu1 S6 Lu5 91.22(6) . 1_556
Lu1 S6 Lu4 92.78(6) . 2_666
Lu5 S6 Lu4 92.23(6) 1_556 2_666
Lu1 S6 Lu3 94.21(6) . .
Lu5 S6 Lu3 172.48(7) 1_556 .
Lu4 S6 Lu3 92.70(6) 2_666 .
Lu3 S7 Lu2 169.72(8) . 2_666
Lu3 S7 Lu4 93.60(6) . 2_666
Lu2 S7 Lu4 93.96(6) 2_666 2_666
Lu3 S7 Lu3 92.87(6) . 2_656
Lu2 S7 Lu3 93.18(6) 2_666 2_656
Lu4 S7 Lu3 96.55(6) 2_666 2_656
Lu1 S8 Lu4 91.99(6) 2_666 .
Lu1 S8 Lu5 94.28(6) 2_666 .
Lu4 S8 Lu5 91.79(6) . .
Lu1 S8 Lu2 90.16(6) 2_666 2_666
Lu4 S8 Lu2 175.39(8) . 2_666
Lu5 S8 Lu2 92.13(6) . 2_666
Ga S9 Lu5 121.36(8) 2_665 .
Ga S9 Lu2 120.66(8) 2_665 2_666
Lu5 S9 Lu2 95.34(6) . 2_666

loop_
_geom_bond_atom_site_label_1
_geom_bond_atom_site_label_2
_geom_bond_distance
_geom_bond_site_symmetry_2
Lu1 S5 2.638(2) 1_556
Lu1 S6 2.6518(19) .
Lu1 S2 2.6618(19) 2_566
Lu1 S8 2.6767(19) 2_666
Lu1 S3 2.6975(19) 2_566
Lu1 S1 2.699(2) .
Lu1 Lu5 3.7935(12) 1_556
Lu1 Lu2 3.8100(15) .
Lu1 Lu4 3.8510(17) 2_666
Lu1 Lu4 3.8922(17) 2_566
Lu1 Lu3 3.9179(13) .
Lu1 Lu3 3.9219(12) 2_556
Lu2 S9 2.626(2) 2_666
Lu2 S2 2.6416(19) 2_566
Lu2 S1 2.6555(18) 2_566
Lu2 S7 2.6629(18) 2_666
Lu2 S8 2.7041(19) 2_666
Lu2 S2 2.728(2) .
Lu2 Lu5 3.8831(13) 2_666
Lu2 Lu3 3.8992(14) 1_565
Lu2 Lu4 3.9125(15) .
Lu3 S7 2.6342(18) .
Lu3 S1 2.6387(18) .
Lu3 S1 2.6809(19) 2_556
Lu3 S6 2.696(2) .
Lu3 S7 2.7042(19) 2_656
Lu3 S3 2.708(2) 1_545
Lu3 Lu3 3.8684(17) 2_656
Lu3 Lu4 3.8805(12) 2_666
Lu3 Lu3 3.8973(17) 2_556
Lu3 Lu2 3.8992(14) 1_545
Lu3 Lu1 3.9219(12) 2_556
Lu4 S5 2.626(2) .
Lu4 S2 2.6359(19) .
Lu4 S6 2.6670(19) 2_666
Lu4 S8 2.6773(19) .
Lu4 S7 2.689(2) 2_666
Lu4 S3 2.7605(19) .
Lu4 Lu5 3.8371(14) 2_665
Lu4 Lu1 3.8510(17) 2_666
Lu4 Lu5 3.8527(13) .
Lu4 Lu3 3.8805(12) 2_666
Lu4 Lu1 3.8922(17) 2_566
Lu5 S9 2.6260(19) .
Lu5 S6 2.657(2) 1_554
Lu5 S8 2.688(2) .
Lu5 S5 2.7108(19) .
Lu5 S4 2.734(2) .
Lu5 S5 2.7657(19) 2_665
Lu5 Lu1 3.7935(12) 1_554
Lu5 Lu4 3.8371(14) 2_665
Lu5 Lu2 3.8831(13) 2_666
Lu5 Lu1 3.9326(12) 2_666
Ga S9 2.242(2) 2_665
Ga S4 2.300(2) 2_565
Ga S4 2.308(2) 1_565
Ga S3 2.321(2) .
S1 Lu2 2.6555(18) 2_566
S1 Lu3 2.6809(19) 2_556
S2 Lu2 2.6416(19) 2_566
S2 Lu1 2.6618(19) 2_566
S3 Lu1 2.6975(19) 2_566
S3 Lu3 2.708(2) 1_565
S4 Ga 2.300(2) 2_565
S4 Ga 2.308(2) 1_545
S5 Lu1 2.638(2) 1_554
S5 Lu5 2.7657(19) 2_665
S6 Lu5 2.657(2) 1_556
S6 Lu4 2.6670(19) 2_666
S7 Lu2 2.6629(18) 2_666
S7 Lu4 2.689(2) 2_666
S7 Lu3 2.7042(19) 2_656
S8 Lu1 2.6767(19) 2_666
S8 Lu2 2.7041(19) 2_666
S9 Ga 2.242(2) 2_665
S9 Lu2 2.626(2) 2_666
